data_2019734
loop_
_publ_author_name
'Senge, Mathias O.'
'Zawadzka, Monika'

_publ_section_title
;
 Structural investigation of 5,10-<i>A</i>~2~<i>B</i>~2~-type porphyrins:
 palladium(II) and zinc(II) complexes of
 5,10-dibromo-15,20-bis(4-methylphenyl)porphyrin
;
_journal_coeditor_code OV3055
_journal_issue 12
_journal_name_full 'Acta Crystallographica Section C'
_journal_page_first
;
;
_journal_paper_doi 10.1107/S2053229614023687
_journal_volume 70
_journal_year 2014
_chemical_formula_iupac '[Pd (C34 H22 Br2 N4)]'
_chemical_formula_moiety 'C34 H22 Br2 N4 Pd'
_chemical_formula_sum 'C34 H22 Br2 N4 Pd'
_chemical_formula_weight 752.78
_chemical_name_systematic
;
[5,10-Dibromo-15,20-bis(4-methylphenyl)porphyrinato]palladium(II)
;
_space_group_IT_number 2
_symmetry_cell_setting triclinic
_symmetry_space_group_name_Hall '-P 1'
_symmetry_space_group_name_H-M 'P -1'
_atom_sites_solution_hydrogens geom
_atom_sites_solution_primary direct
_atom_sites_solution_secondary difmap
_audit_creation_method SHELXL-97
_cell_angle_alpha 95.157(8)
_cell_angle_beta 103.433(8)
_cell_angle_gamma 107.007(8)
_cell_formula_units_Z 2
_cell_length_a 9.396(4)
_cell_length_b 10.558(5)
_cell_length_c 15.129(7)
_cell_measurement_reflns_used 871
_cell_measurement_temperature 123(2)
_cell_measurement_theta_max 28.35
_cell_measurement_theta_min 2.36
_cell_volume 1375.7(11)
_computing_cell_refinement
;
<i>SAINT</i> (Bruker, 2005)
;
_computing_data_collection
;
<i>APEX2</i> (Bruker, 2005)
;
_computing_data_reduction
;
<i>SAINT</i> (Bruker, 2005)
;
_computing_molecular_graphics
;
SHELXTL (Sheldrick, 2008)
;
_computing_publication_material
;
SHELXL97 (Sheldrick, 2008)
;
_computing_structure_refinement
;
SHELXL97 (Sheldrick, 2008)
;
_computing_structure_solution
;
SHELXS97 (Sheldrick, 2008)
;
_diffrn_ambient_temperature 123(2)
_diffrn_measured_fraction_theta_full 0.998
_diffrn_measured_fraction_theta_max 0.998
_diffrn_measurement_device_type 'Bruker APEXII CCD'
_diffrn_measurement_method '\f and \w scans'
_diffrn_radiation_monochromator graphite
_diffrn_radiation_source 'sealed tube'
_diffrn_radiation_type MoK\a
_diffrn_radiation_wavelength 0.71073
_diffrn_reflns_av_R_equivalents 0.0414
_diffrn_reflns_av_sigmaI/netI 0.0578
_diffrn_reflns_limit_h_max 11
_diffrn_reflns_limit_h_min -11
_diffrn_reflns_limit_k_max 12
_diffrn_reflns_limit_k_min -12
_diffrn_reflns_limit_l_max 17
_diffrn_reflns_limit_l_min -17
_diffrn_reflns_number 10757
_diffrn_reflns_theta_full 25.00
_diffrn_reflns_theta_max 25.00
_diffrn_reflns_theta_min 1.40
_diffrn_standards_decay_% 0
_exptl_absorpt_coefficient_mu 3.612
_exptl_absorpt_correction_T_max 0.7861
_exptl_absorpt_correction_T_min 0.3646
_exptl_absorpt_correction_type empirical
_exptl_absorpt_process_details
;
(SADABS; Bruker, 2005)
;
_exptl_crystal_colour red
_exptl_crystal_density_diffrn 1.817
_exptl_crystal_density_method 'not measured'
_exptl_crystal_description plate
_exptl_crystal_F_000 740
_exptl_crystal_size_max 0.35
_exptl_crystal_size_mid 0.25
_exptl_crystal_size_min 0.07
_refine_diff_density_max 2.501
_refine_diff_density_min -1.360
_refine_ls_extinction_method none
_refine_ls_goodness_of_fit_ref 1.057
_refine_ls_hydrogen_treatment constr
_refine_ls_matrix_type full
_refine_ls_number_parameters 372
_refine_ls_number_reflns 4833
_refine_ls_number_restraints 0
_refine_ls_restrained_S_all 1.057
_refine_ls_R_factor_all 0.0859
_refine_ls_R_factor_gt 0.0631
_refine_ls_shift/su_max 0.017
_refine_ls_shift/su_mean 0.000
_refine_ls_structure_factor_coef Fsqd
_refine_ls_weighting_details 'calc w=1/[\s^2^(Fo^2^)+(0.1228P)^2^+0.0000P] where P=(Fo^2^+2Fc^2^)/3'
_refine_ls_weighting_scheme calc
_refine_ls_wR_factor_gt 0.1635
_refine_ls_wR_factor_ref 0.1802
_reflns_number_gt 3628
_reflns_number_total 4833
_reflns_threshold_expression I>2sigma(I)
_cod_data_source_file ov3055sup1.cif
_cod_data_source_block V
_cod_original_cell_volume 1375.7(10)
_cod_database_code 2019734
_cod_database_fobs_code 2019734

loop_
_symmetry_equiv_pos_as_xyz
'x, y, z'
'-x, -y, -z'

loop_
_atom_site_type_symbol
_atom_site_label
_atom_site_fract_x
_atom_site_fract_y
_atom_site_fract_z
_atom_site_U_iso_or_equiv
_atom_site_adp_type
_atom_site_calc_flag
_atom_site_refinement_flags
_atom_site_occupancy
_atom_site_symmetry_multiplicity
Pd Pd1 0.23463(6) 0.46454(5) 0.10846(4) 0.0289(2) Uani d . 1 1
N N21 0.1743(7) 0.4455(5) -0.0291(4) 0.0331(14) Uani d . 1 1
N N22 0.4339(7) 0.6082(6) 0.1146(4) 0.0376(15) Uani d . 1 1
N N23 0.2916(7) 0.4876(6) 0.2469(4) 0.0320(13) Uani d . 1 1
N N24 0.0386(6) 0.3170(5) 0.1024(4) 0.0274(12) Uani d . 1 1
C C1 0.0497(8) 0.3479(7) -0.0893(5) 0.0336(16) Uani d . 1 1
C C2 0.0461(9) 0.3694(8) -0.1834(5) 0.0422(19) Uani d . 1 1
H H2A -0.0277 0.3168 -0.2383 0.051 Uiso calc R 1 1
C C3 0.1668(10) 0.4771(8) -0.1772(6) 0.045(2) Uani d . 1 1
H H3A 0.1932 0.5164 -0.2277 0.054 Uiso calc R 1 1
C C4 0.2498(9) 0.5243(8) -0.0831(5) 0.0390(18) Uani d . 1 1
C C5 0.3897(9) 0.6266(7) -0.0475(6) 0.0402(19) Uani d . 1 1
C C6 0.4781(9) 0.6657(7) 0.0433(6) 0.0417(19) Uani d . 1 1
C C7 0.6269(9) 0.7643(8) 0.0776(7) 0.049(2) Uani d . 1 1
H H7A 0.6827 0.8188 0.0422 0.058 Uiso calc R 1 1
C C8 0.6744(9) 0.7669(8) 0.1680(7) 0.050(2) Uani d . 1 1
H H8A 0.7695 0.8237 0.2087 0.060 Uiso calc R 1 1
C C9 0.5560(9) 0.6690(7) 0.1922(6) 0.0422(19) Uani d . 1 1
C C10 0.5530(9) 0.6415(7) 0.2804(6) 0.0425(19) Uani d . 1 1
C C11 0.4329(8) 0.5669(7) 0.3078(5) 0.0375(18) Uani d . 1 1
C C12 0.4259(9) 0.5542(8) 0.3996(5) 0.045(2) Uani d . 1 1
H H12A 0.5066 0.5980 0.4540 0.054 Uiso calc R 1 1
C C13 0.2864(9) 0.4700(8) 0.3965(5) 0.0404(18) Uani d . 1 1
H H13A 0.2503 0.4432 0.4478 0.048 Uiso calc R 1 1
C C14 0.2006(8) 0.4273(7) 0.2998(5) 0.0337(16) Uani d . 1 1
C C15 0.0563(8) 0.3310(7) 0.2691(5) 0.0307(16) Uani d . 1 1
C C16 -0.0167(8) 0.2761(6) 0.1751(4) 0.0286(15) Uani d . 1 1
C C17 -0.1583(8) 0.1671(7) 0.1422(5) 0.0307(15) Uani d . 1 1
H H17A -0.2215 0.1230 0.1783 0.037 Uiso calc R 1 1
C C18 -0.1852(8) 0.1383(7) 0.0488(5) 0.0319(16) Uani d . 1 1
H H18A -0.2685 0.0680 0.0076 0.038 Uiso calc R 1 1
C C19 -0.0633(8) 0.2345(6) 0.0251(5) 0.0286(15) Uani d . 1 1
C C20 -0.0576(8) 0.2434(6) -0.0657(5) 0.0298(15) Uani d . 1 1
Br Br1 0.47722(11) 0.71886(9) -0.13457(7) 0.0570(3) Uani d . 1 1
Br Br2 0.74249(11) 0.72204(11) 0.37495(7) 0.0689(4) Uani d . 1 1
C C15A -0.0199(8) 0.2728(7) 0.3400(4) 0.0326(16) Uani d . 1 1
C C15B -0.0669(9) 0.3541(8) 0.3960(5) 0.0405(18) Uani d . 1 1
H H15A -0.0577 0.4436 0.3866 0.049 Uiso calc R 1 1
C C15C -0.1275(10) 0.3046(9) 0.4659(6) 0.053(2) Uani d . 1 1
H H15B -0.1596 0.3612 0.5038 0.063 Uiso calc R 1 1
C C15D -0.1426(10) 0.1755(9) 0.4817(5) 0.050(2) Uani d . 1 1
C C15E -0.0932(11) 0.0992(9) 0.4251(6) 0.055(2) Uani d . 1 1
H H15C -0.1006 0.0100 0.4347 0.066 Uiso calc R 1 1
C C15F -0.0330(10) 0.1460(8) 0.3548(5) 0.045(2) Uani d . 1 1
H H15D -0.0010 0.0892 0.3169 0.054 Uiso calc R 1 1
C C15G -0.2072(13) 0.1235(12) 0.5578(7) 0.078(3) Uani d . 1 1
H H15E -0.2494 0.0252 0.5436 0.118 Uiso calc R 1 1
H H15F -0.2897 0.1603 0.5637 0.118 Uiso calc R 1 1
H H15G -0.1250 0.1510 0.6158 0.118 Uiso calc R 1 1
C C20A -0.1696(8) 0.1341(7) -0.1408(4) 0.0300(15) Uani d . 1 1
C C20B -0.1484(9) 0.0106(7) -0.1496(5) 0.0379(17) Uani d . 1 1
H H20A -0.0638 -0.0031 -0.1079 0.046 Uiso calc R 1 1
C C20C -0.2478(9) -0.0937(8) -0.2182(5) 0.0403(18) Uani d . 1 1
H H20B -0.2309 -0.1782 -0.2223 0.048 Uiso calc R 1 1
C C20D -0.3714(9) -0.0779(7) -0.2809(5) 0.0368(17) Uani d . 1 1
C C20E -0.3929(9) 0.0475(8) -0.2703(6) 0.048(2) Uani d . 1 1
H H20C -0.4773 0.0620 -0.3118 0.058 Uiso calc R 1 1
C C20F -0.2934(9) 0.1513(8) -0.2004(5) 0.045(2) Uani d . 1 1
H H20D -0.3116 0.2352 -0.1940 0.054 Uiso calc R 1 1
C C20G -0.4733(11) -0.1885(9) -0.3571(6) 0.058(2) Uani d . 1 1
H H20E -0.4357 -0.2658 -0.3546 0.087 Uiso calc R 1 1
H H20F -0.4724 -0.1579 -0.4164 0.087 Uiso calc R 1 1
H H20G -0.5790 -0.2147 -0.3509 0.087 Uiso calc R 1 1

loop_
_atom_site_aniso_label
_atom_site_aniso_U_11
_atom_site_aniso_U_22
_atom_site_aniso_U_33
_atom_site_aniso_U_12
_atom_site_aniso_U_13
_atom_site_aniso_U_23
Pd1 0.0314(3) 0.0193(3) 0.0410(4) 0.0156(2) 0.0084(2) 0.0088(2)
N21 0.042(3) 0.024(3) 0.044(4) 0.021(3) 0.016(3) 0.016(3)
N22 0.036(3) 0.025(3) 0.058(4) 0.015(3) 0.016(3) 0.012(3)
N23 0.035(3) 0.027(3) 0.033(3) 0.015(3) 0.002(3) 0.003(2)
N24 0.029(3) 0.020(3) 0.035(3) 0.012(2) 0.005(2) 0.010(2)
C1 0.045(4) 0.042(4) 0.027(4) 0.028(4) 0.014(3) 0.013(3)
C2 0.050(5) 0.051(5) 0.038(4) 0.031(4) 0.014(4) 0.015(4)
C3 0.066(6) 0.043(5) 0.046(5) 0.034(4) 0.027(4) 0.026(4)
C4 0.049(5) 0.039(4) 0.046(5) 0.028(4) 0.022(4) 0.024(3)
C5 0.047(5) 0.035(4) 0.063(5) 0.027(4) 0.034(4) 0.036(4)
C6 0.047(5) 0.023(4) 0.066(5) 0.020(3) 0.019(4) 0.022(3)
C7 0.036(4) 0.035(4) 0.078(7) 0.012(4) 0.019(4) 0.019(4)
C8 0.034(4) 0.029(4) 0.086(7) 0.009(3) 0.015(4) 0.014(4)
C9 0.034(4) 0.026(4) 0.068(6) 0.015(3) 0.011(4) 0.006(4)
C10 0.035(4) 0.026(4) 0.060(5) 0.011(3) 0.001(4) 0.000(3)
C11 0.035(4) 0.020(3) 0.053(5) 0.013(3) 0.000(3) 0.001(3)
C12 0.043(5) 0.040(4) 0.043(5) 0.015(4) -0.005(4) -0.005(3)
C13 0.042(4) 0.038(4) 0.041(4) 0.022(4) 0.002(3) -0.003(3)
C14 0.041(4) 0.024(4) 0.037(4) 0.020(3) 0.002(3) 0.001(3)
C15 0.039(4) 0.027(4) 0.030(4) 0.022(3) 0.004(3) 0.004(3)
C16 0.037(4) 0.027(3) 0.029(4) 0.024(3) 0.004(3) 0.006(3)
C17 0.035(4) 0.030(4) 0.032(4) 0.018(3) 0.005(3) 0.012(3)
C18 0.031(4) 0.026(4) 0.040(4) 0.015(3) 0.003(3) 0.009(3)
C19 0.035(4) 0.025(3) 0.032(4) 0.020(3) 0.005(3) 0.007(3)
C20 0.033(4) 0.026(3) 0.038(4) 0.021(3) 0.007(3) 0.009(3)
Br1 0.0591(6) 0.0552(6) 0.0867(7) 0.0359(5) 0.0412(5) 0.0468(5)
Br2 0.0462(6) 0.0632(7) 0.0708(7) -0.0011(5) -0.0046(5) -0.0039(5)
C15A 0.039(4) 0.031(4) 0.023(3) 0.015(3) -0.002(3) -0.004(3)
C15B 0.048(5) 0.036(4) 0.039(4) 0.019(4) 0.007(4) 0.004(3)
C15C 0.045(5) 0.069(6) 0.039(5) 0.020(4) 0.007(4) -0.009(4)
C15D 0.051(5) 0.057(6) 0.033(4) 0.011(4) 0.003(4) 0.012(4)
C15E 0.074(6) 0.043(5) 0.042(5) 0.016(4) 0.007(4) 0.010(4)
C15F 0.067(6) 0.044(5) 0.033(4) 0.028(4) 0.013(4) 0.008(3)
C15G 0.070(7) 0.105(9) 0.055(6) 0.017(6) 0.016(5) 0.024(6)
C20A 0.038(4) 0.034(4) 0.026(3) 0.021(3) 0.010(3) 0.009(3)
C20B 0.041(4) 0.042(4) 0.043(4) 0.032(4) 0.008(3) 0.013(3)
C20C 0.047(5) 0.033(4) 0.049(5) 0.025(4) 0.012(4) 0.004(3)
C20D 0.044(4) 0.036(4) 0.036(4) 0.017(3) 0.016(3) 0.008(3)
C20E 0.043(4) 0.050(5) 0.053(5) 0.030(4) -0.003(4) 0.008(4)
C20F 0.057(5) 0.039(4) 0.051(5) 0.035(4) 0.011(4) 0.007(4)
C20G 0.075(7) 0.051(5) 0.047(5) 0.028(5) 0.007(5) 0.004(4)

loop_
_atom_type_symbol
_atom_type_description
_atom_type_scat_dispersion_real
_atom_type_scat_dispersion_imag
_atom_type_scat_source
C C 0.0033 0.0016 'International Tables Vol C Tables 4.2.6.8 and 6.1.1.4'
H H 0.0000 0.0000 'International Tables Vol C Tables 4.2.6.8 and 6.1.1.4'
N N 0.0061 0.0033 'International Tables Vol C Tables 4.2.6.8 and 6.1.1.4'
Br Br -0.2901 2.4595 'International Tables Vol C Tables 4.2.6.8 and 6.1.1.4'
Pd Pd -0.9988 1.0072 'International Tables Vol C Tables 4.2.6.8 and 6.1.1.4'

loop_
_geom_angle_atom_site_label_1
_geom_angle_atom_site_label_2
_geom_angle_atom_site_label_3
_geom_angle
N21 Pd1 N23 178.3(2)
N21 Pd1 N22 89.9(3)
N23 Pd1 N22 90.2(2)
N21 Pd1 N24 90.2(2)
N23 Pd1 N24 89.7(2)
N22 Pd1 N24 178.4(2)
C1 N21 C4 106.0(6)
C1 N21 Pd1 126.4(5)
C4 N21 Pd1 127.6(5)
C6 N22 C9 105.5(7)
C6 N22 Pd1 127.6(6)
C9 N22 Pd1 126.8(5)
C14 N23 C11 106.6(6)
C14 N23 Pd1 126.7(5)
C11 N23 Pd1 126.7(5)
C19 N24 C16 106.2(6)
C19 N24 Pd1 126.6(5)
C16 N24 Pd1 127.2(5)
N21 C1 C20 126.3(6)
N21 C1 C2 109.3(6)
C20 C1 C2 124.4(7)
C3 C2 C1 106.2(7)
C3 C2 H2A 126.9
C1 C2 H2A 126.9
C2 C3 C4 109.2(7)
C2 C3 H3A 125.4
C4 C3 H3A 125.4
N21 C4 C5 123.2(7)
N21 C4 C3 109.2(7)
C5 C4 C3 127.5(7)
C6 C5 C4 127.9(7)
C6 C5 Br1 115.6(6)
C4 C5 Br1 116.3(6)
N22 C6 C5 123.3(7)
N22 C6 C7 109.5(8)
C5 C6 C7 127.1(8)
C8 C7 C6 108.1(8)
C8 C7 H7A 125.9
C6 C7 H7A 125.9
C7 C8 C9 107.2(8)
C7 C8 H8A 126.4
C9 C8 H8A 126.4
N22 C9 C10 123.2(7)
N22 C9 C8 109.6(8)
C10 C9 C8 127.1(8)
C11 C10 C9 128.4(7)
C11 C10 Br2 115.8(6)
C9 C10 Br2 115.9(6)
C10 C11 N23 123.7(7)
C10 C11 C12 127.5(7)
N23 C11 C12 108.8(7)
C13 C12 C11 108.5(7)
C13 C12 H12A 125.8
C11 C12 H12A 125.8
C12 C13 C14 107.1(8)
C12 C13 H13A 126.4
C14 C13 H13A 126.4
N23 C14 C15 127.0(6)
N23 C14 C13 109.0(6)
C15 C14 C13 123.7(7)
C14 C15 C16 123.3(7)
C14 C15 C15A 118.0(6)
C16 C15 C15A 118.5(6)
N24 C16 C15 125.5(7)
N24 C16 C17 110.1(6)
C15 C16 C17 124.4(7)
C18 C17 C16 106.7(6)
C18 C17 H17A 126.6
C16 C17 H17A 126.6
C17 C18 C19 106.6(6)
C17 C18 H18A 126.7
C19 C18 H18A 126.7
N24 C19 C20 126.2(6)
N24 C19 C18 110.4(6)
C20 C19 C18 123.4(6)
C1 C20 C19 123.2(6)
C1 C20 C20A 118.5(6)
C19 C20 C20A 118.2(6)
C15F C15A C15B 119.2(7)
C15F C15A C15 121.4(6)
C15B C15A C15 119.2(6)
C15A C15B C15C 119.8(8)
C15A C15B H15A 120.1
C15C C15B H15A 120.1
C15D C15C C15B 121.8(8)
C15D C15C H15B 119.1
C15B C15C H15B 119.1
C15E C15D C15C 116.3(8)
C15E C15D C15G 122.4(9)
C15C C15D C15G 121.3(9)
C15D C15E C15F 123.0(8)
C15D C15E H15C 118.5
C15F C15E H15C 118.5
C15A C15F C15E 119.8(8)
C15A C15F H15D 120.1
C15E C15F H15D 120.1
C15D C15G H15E 109.5
C15D C15G H15F 109.5
H15E C15G H15F 109.5
C15D C15G H15G 109.5
H15E C15G H15G 109.5
H15F C15G H15G 109.5
C20F C20A C20B 118.6(7)
C20F C20A C20 122.6(6)
C20B C20A C20 118.7(6)
C20A C20B C20C 121.1(7)
C20A C20B H20A 119.4
C20C C20B H20A 119.4
C20D C20C C20B 121.4(7)
C20D C20C H20B 119.3
C20B C20C H20B 119.3
C20C C20D C20E 116.9(7)
C20C C20D C20G 121.1(7)
C20E C20D C20G 122.0(7)
C20F C20E C20D 121.3(7)
C20F C20E H20C 119.4
C20D C20E H20C 119.4
C20A C20F C20E 120.6(7)
C20A C20F H20D 119.7
C20E C20F H20D 119.7
C20D C20G H20E 109.5
C20D C20G H20F 109.5
H20E C20G H20F 109.5
C20D C20G H20G 109.5
H20E C20G H20G 109.5
H20F C20G H20G 109.5

loop_
_geom_bond_atom_site_label_1
_geom_bond_atom_site_label_2
_geom_bond_distance
Pd1 N21 2.001(6)
Pd1 N23 2.012(6)
Pd1 N22 2.012(6)
Pd1 N24 2.011(5)
N21 C1 1.375(9)
N21 C4 1.382(9)
N22 C6 1.372(10)
N22 C9 1.384(10)
N23 C14 1.367(10)
N23 C11 1.398(9)
N24 C19 1.361(8)
N24 C16 1.373(9)
C1 C20 1.396(10)
C1 C2 1.456(10)
C2 C3 1.329(12)
C2 H2A 0.9500
C3 C4 1.419(11)
C3 H3A 0.9500
C4 C5 1.386(11)
C5 C6 1.384(12)
C5 Br1 1.904(7)
C6 C7 1.422(11)
C7 C8 1.331(12)
C7 H7A 0.9500
C8 C9 1.423(11)
C8 H8A 0.9500
C9 C10 1.396(12)
C10 C11 1.350(11)
C10 Br2 1.911(7)
C11 C12 1.423(11)
C12 C13 1.339(11)
C12 H12A 0.9500
C13 C14 1.453(10)
C13 H13A 0.9500
C14 C15 1.380(10)
C15 C16 1.413(9)
C15 C15A 1.502(10)
C16 C17 1.426(10)
C17 C18 1.366(10)
C17 H17A 0.9500
C18 C19 1.430(10)
C18 H18A 0.9500
C19 C20 1.399(10)
C20 C20A 1.492(9)
C15A C15F 1.352(11)
C15A C15B 1.384(10)
C15B C15C 1.385(12)
C15B H15A 0.9500
C15C C15D 1.377(13)
C15C H15B 0.9500
C15D C15E 1.370(13)
C15D C15G 1.496(13)
C15E C15F 1.381(12)
C15E H15C 0.9500
C15F H15D 0.9500
C15G H15E 0.9800
C15G H15F 0.9800
C15G H15G 0.9800
C20A C20F 1.366(10)
C20A C20B 1.375(9)
C20B C20C 1.380(11)
C20B H20A 0.9500
C20C C20D 1.381(11)
C20C H20B 0.9500
C20D C20E 1.398(10)
C20D C20G 1.483(11)
C20E C20F 1.388(11)
C20E H20C 0.9500
C20F H20D 0.9500
C20G H20E 0.9800
C20G H20F 0.9800
C20G H20G 0.9800
